data_7131550
loop_
_publ_author_name
'Eltester, M. Alexander'
'Gildenast, Hans'
'Rabatinov&#xe1;, Krist&#xed;na'
'P&#xfc;tz, Christopher'
'Cremer, Christopher'
'Lanzerath, Patrick'
'Schroers, Julian P.'
'Tauchert, Michael E.'

_publ_section_title
;
 Au &#x2192; M bonds promote catalytic alkyne hydrofunctionalisation.
;
_journal_issue 36
_journal_name_full 'Chemical communications (Cambridge, England)'
_journal_page_first 5459
_journal_page_last 5462
_journal_paper_doi 10.1039/d3cc01008b
_journal_volume 59
_journal_year 2023
_chemical_formula_moiety
;
C42 H36 Au Cl N4 P2 Zn, 2(C2 F6 N O4 S2), 2 (C4 H8 O)
;
_chemical_formula_sum 'C54 H52 Au Cl F12 N6 O10 P2 S4 Zn'
_chemical_formula_weight 1660.98
_chemical_name_common 7
_space_group_crystal_system orthorhombic
_space_group_IT_number 62
_space_group_name_Hall '-P 2ac 2n'
_space_group_name_H-M_alt 'P n m a'
_atom_sites_solution_hydrogens geom
_atom_sites_solution_primary dual
_audit_creation_method SHELXL-2018/3
_audit_update_record
;
2023-02-27 deposited with the CCDC.	2023-04-12 downloaded from the CCDC.
;
_cell_angle_alpha 90
_cell_angle_beta 90
_cell_angle_gamma 90
_cell_formula_units_Z 4
_cell_length_a 11.1687(15)
_cell_length_b 16.198(2)
_cell_length_c 34.695(5)
_cell_measurement_reflns_used 7951
_cell_measurement_temperature 100(2)
_cell_measurement_theta_max 25.24
_cell_measurement_theta_min 2.29
_cell_volume 6276.7(15)
_computing_cell_refinement SMART
_computing_data_collection 'SMART (Bruker, 2001)'
_computing_data_reduction 'SAINT-PLUS (Bruker, 2009)'
_computing_molecular_graphics 'PLATON (Spek, 2009)'
_computing_publication_material SHELXL2018
_computing_structure_refinement 'SHELXL-2018/3 (Sheldrick, 2018)'
_computing_structure_solution 'SHELXT 2018/2 (Sheldrick, 2018)'
_diffrn_ambient_temperature 100(2)
_diffrn_measured_fraction_theta_full 0.984
_diffrn_measured_fraction_theta_max 0.953
_diffrn_measurement_device_type 'CCD area detector'
_diffrn_measurement_method 'omega scans'
_diffrn_radiation_type MoK\a
_diffrn_radiation_wavelength 0.71073
_diffrn_reflns_av_R_equivalents 0.1302
_diffrn_reflns_av_unetI/netI 0.1012
_diffrn_reflns_Laue_measured_fraction_full 0.984
_diffrn_reflns_Laue_measured_fraction_max 0.953
_diffrn_reflns_limit_h_max 13
_diffrn_reflns_limit_h_min -15
_diffrn_reflns_limit_k_max 20
_diffrn_reflns_limit_k_min -22
_diffrn_reflns_limit_l_max 49
_diffrn_reflns_limit_l_min -49
_diffrn_reflns_number 74553
_diffrn_reflns_point_group_measured_fraction_full 0.984
_diffrn_reflns_point_group_measured_fraction_max 0.953
_diffrn_reflns_theta_full 25.242
_diffrn_reflns_theta_max 30.330
_diffrn_reflns_theta_min 1.174
_exptl_absorpt_coefficient_mu 3.040
_exptl_absorpt_correction_T_max 0.7460
_exptl_absorpt_correction_T_min 0.3667
_exptl_absorpt_correction_type multi-scan
_exptl_absorpt_process_details SADABS
_exptl_crystal_colour colourless
_exptl_crystal_density_diffrn 1.758
_exptl_crystal_description block
_exptl_crystal_F_000 3304
_exptl_crystal_size_max 0.340
_exptl_crystal_size_mid 0.220
_exptl_crystal_size_min 0.100
_refine_diff_density_max 2.409
_refine_diff_density_min -3.194
_refine_diff_density_rms 0.191
_refine_ls_extinction_method none
_refine_ls_goodness_of_fit_ref 1.067
_refine_ls_hydrogen_treatment constr
_refine_ls_matrix_type full
_refine_ls_number_parameters 637
_refine_ls_number_reflns 9268
_refine_ls_number_restraints 216
_refine_ls_restrained_S_all 1.092
_refine_ls_R_factor_all 0.0782
_refine_ls_R_factor_gt 0.0552
_refine_ls_shift/su_max 0.001
_refine_ls_shift/su_mean 0.000
_refine_ls_structure_factor_coef Fsqd
_refine_ls_weighting_details 'w=1/[\s^2^(Fo^2^)+(0.0540P)^2^+0.0290P] where P=(Fo^2^+2Fc^2^)/3'
_refine_ls_weighting_scheme calc
_refine_ls_wR_factor_gt 0.1221
_refine_ls_wR_factor_ref 0.1302
_reflns_Friedel_coverage 0.000
_reflns_number_gt 7111
_reflns_number_total 9268
_reflns_threshold_expression 'I > 2\s(I)'
_cod_data_source_file d3cc01008b3.cif
_cod_data_source_block x22_06
_cod_depositor_comments 'Adding full bibliography for 7131547--7131553.cif.'
_cod_original_cell_volume 6276.7(14)
_cod_database_code 7131550
_shelx_shelxl_version_number 2018/3
_shelx_space_group_comment
;
The symmetry employed for this shelxl refinement is uniquely defined
by the following loop, which should always be used as a source of
symmetry information in preference to the above space-group names.
They are only intended as comments.
;
_shelx_estimated_absorpt_t_min 0.425
_shelx_estimated_absorpt_t_max 0.751

loop_
_space_group_symop_operation_xyz
'x, y, z'
'-x+1/2, -y, z+1/2'
'-x, y+1/2, -z'
'x+1/2, -y+1/2, -z+1/2'
'-x, -y, -z'
'x-1/2, y, -z-1/2'
'x, -y-1/2, z'
'-x-1/2, y-1/2, z-1/2'

loop_
_atom_site_label
_atom_site_type_symbol
_atom_site_fract_x
_atom_site_fract_y
_atom_site_fract_z
_atom_site_U_iso_or_equiv
_atom_site_adp_type
_atom_site_occupancy
_atom_site_site_symmetry_order
_atom_site_calc_flag
_atom_site_refinement_flags_posn
_atom_site_refinement_flags_adp
_atom_site_refinement_flags_occupancy
_atom_site_disorder_assembly
_atom_site_disorder_group
Au1 Au 0.51203(2) 0.750000 0.65692(2) 0.01408(8) Uani 1 2 d S T P . .
Zn1 Zn 0.34431(6) 0.750000 0.60461(2) 0.01374(15) Uani 1 2 d S T P . .
Cl1 Cl 0.65096(15) 0.750000 0.71332(4) 0.0232(3) Uani 1 2 d S T P . .
P1 P 0.49244(11) 0.60839(7) 0.64951(3) 0.0166(2) Uani 1 1 d . . . . .
N1 N 0.2308(5) 0.750000 0.55216(13) 0.0166(11) Uani 1 2 d S T P A .
C2 C 0.7357(4) 0.5796(3) 0.64997(13) 0.0237(10) Uani 1 1 d . . . . .
H2 H 0.741259 0.632748 0.638514 0.028 Uiso 1 1 calc R U . . .
C7 C 0.3688(4) 0.5690(2) 0.67769(12) 0.0175(9) Uani 1 1 d . . . . .
C6 C 0.6156(5) 0.4703(2) 0.67751(13) 0.0237(10) Uani 1 1 d . . . . .
H6 H 0.539823 0.448935 0.684887 0.028 Uiso 1 1 calc R U . . .
C5 C 0.7186(5) 0.4249(3) 0.68365(14) 0.0306(12) Uani 1 1 d . . . . .
H5 H 0.712951 0.371513 0.694856 0.037 Uiso 1 1 calc R U . . .
C4 C 0.8284(5) 0.4556(3) 0.67383(14) 0.0335(12) Uani 1 1 d . . . . .
H4 H 0.898328 0.424060 0.678867 0.040 Uiso 1 1 calc R U . . .
C3 C 0.8385(5) 0.5336(3) 0.65634(14) 0.0317(12) Uani 1 1 d . . . . .
H3 H 0.914691 0.554461 0.648997 0.038 Uiso 1 1 calc R U . . .
C8 C 0.2858(5) 0.5141(3) 0.66247(13) 0.0273(11) Uani 1 1 d . . . . .
H8 H 0.295112 0.493370 0.637032 0.033 Uiso 1 1 calc R U . . .
C12 C 0.3549(5) 0.5978(3) 0.71538(12) 0.0265(11) Uani 1 1 d . . . . .
H12 H 0.412225 0.634649 0.725986 0.032 Uiso 1 1 calc R U . . .
C11 C 0.2578(5) 0.5728(3) 0.73739(14) 0.0315(12) Uani 1 1 d . . . . .
H11 H 0.248547 0.592172 0.763065 0.038 Uiso 1 1 calc R U . . .
C10 C 0.1751(5) 0.5197(3) 0.72166(14) 0.0344(13) Uani 1 1 d . . . . .
H10 H 0.107528 0.503387 0.736447 0.041 Uiso 1 1 calc R U . . .
C9 C 0.1888(5) 0.4899(3) 0.68500(15) 0.0373(13) Uani 1 1 d . . . . .
H9 H 0.131581 0.452418 0.674824 0.045 Uiso 1 1 calc R U . . .
C1 C 0.6244(4) 0.5481(2) 0.66034(11) 0.0168(9) Uani 1 1 d . . . . .
C18 C 0.2917(9) 0.6872(5) 0.5247(2) 0.0162(15) Uani 0.5 1 d . U P A -1
H18A H 0.230093 0.665034 0.507005 0.019 Uiso 0.5 1 calc R U P A -1
H18B H 0.351241 0.717122 0.508882 0.019 Uiso 0.5 1 calc R U P A -1
C19 C 0.2212(9) 0.8281(5) 0.5367(2) 0.0174(15) Uani 0.5 1 d . U P A -1
H19A H 0.144798 0.853313 0.545153 0.021 Uiso 0.5 1 calc R U P A -1
H19B H 0.220070 0.824301 0.508268 0.021 Uiso 0.5 1 calc R U P A -1
C20 C 0.1150(8) 0.7107(5) 0.5651(2) 0.0187(15) Uani 0.5 1 d . U P A -1
H20A H 0.049162 0.729815 0.548194 0.022 Uiso 0.5 1 calc R U P A -1
H20B H 0.121417 0.649991 0.562308 0.022 Uiso 0.5 1 calc R U P A -1
N2A N 0.1824(3) 0.7433(5) 0.63047(11) 0.0184(11) Uani 0.5 1 d G U P A -1
C21 C 0.0859(4) 0.7312(4) 0.60580(9) 0.0185(13) Uani 0.5 1 d G U P A -1
C22 C -0.0302(4) 0.7321(4) 0.62021(12) 0.0213(15) Uani 0.5 1 d G U P A -1
H22 H -0.096101 0.723829 0.603350 0.026 Uiso 0.5 1 calc R U P A -1
C23 C -0.0498(3) 0.7452(6) 0.65930(12) 0.0229(12) Uani 0.5 1 d G U P A -1
H23 H -0.129182 0.745840 0.669151 0.028 Uiso 0.5 1 calc R U P A -1
C24 C 0.0466(4) 0.7573(7) 0.68397(9) 0.0204(14) Uani 0.5 1 d G U P A -1
H24 H 0.033206 0.766270 0.710686 0.024 Uiso 0.5 1 calc R U P A -1
C25 C 0.1627(3) 0.7564(7) 0.66956(10) 0.0192(13) Uani 0.5 1 d G U P A -1
H25 H 0.228676 0.764691 0.686421 0.023 Uiso 0.5 1 calc R U P A -1
N5A N 0.3880(10) 0.6365(6) 0.5806(3) 0.0133(17) Uani 0.5 1 d G U P A -1
C13A C 0.4486(10) 0.5776(7) 0.6023(2) 0.0150(19) Uiso 0.5 1 d G U P A -1
C14A C 0.4726(9) 0.5004(7) 0.5867(3) 0.016(2) Uani 0.5 1 d G U P A -1
H14A H 0.514023 0.460179 0.601532 0.020 Uiso 0.5 1 calc R U P A -1
C15A C 0.4361(10) 0.4819(5) 0.5494(3) 0.018(2) Uani 0.5 1 d G U P A -1
H15A H 0.452513 0.429067 0.538717 0.021 Uiso 0.5 1 calc R U P A -1
C16A C 0.3755(9) 0.5407(7) 0.5277(2) 0.0169(18) Uani 0.5 1 d G U P A -1
H16A H 0.350556 0.528056 0.502168 0.020 Uiso 0.5 1 calc R U P A -1
C17A C 0.3515(8) 0.6180(6) 0.5433(2) 0.0163(16) Uani 0.5 1 d G U P A -1
N5B N 0.3777(10) 0.8655(6) 0.5846(3) 0.0140(17) Uani 0.5 1 d G U P A -1
C13B C 0.4602(9) 0.9203(7) 0.6002(2) 0.0140(18) Uani 0.5 1 d G U P A -1
C14B C 0.4895(8) 0.9922(6) 0.5805(3) 0.0122(18) Uani 0.5 1 d G U P A -1
H14B H 0.545964 1.029688 0.591194 0.015 Uiso 0.5 1 calc R U P A -1
C15B C 0.4363(9) 1.0094(5) 0.5452(3) 0.0123(18) Uani 0.5 1 d G U P A -1
H15B H 0.456392 1.058569 0.531734 0.015 Uiso 0.5 1 calc R U P A -1
C16B C 0.3538(8) 0.9546(6) 0.5295(2) 0.0137(18) Uani 0.5 1 d G U P A -1
H16B H 0.317436 0.966319 0.505409 0.016 Uiso 0.5 1 calc R U P A -1
C17B C 0.3245(8) 0.8826(6) 0.5492(3) 0.0128(15) Uani 0.5 1 d G U P A -1
C29 C 0.2762(9) 0.7878(5) 0.4096(3) 0.034(3) Uani 0.5 1 d D . P B -1
F1 F 0.2588(5) 0.8684(3) 0.40454(17) 0.0417(16) Uani 0.5 1 d D . P B -1
F2 F 0.1928(4) 0.7631(9) 0.43469(15) 0.033(3) Uani 0.5 1 d D . P B -1
F3 F 0.2597(5) 0.7461(17) 0.37701(15) 0.048(2) Uani 0.5 1 d D . P B -1
S1 S 0.4241(2) 0.76909(11) 0.42959(6) 0.0168(5) Uani 0.5 1 d D . P B -1
O1 O 0.4313(6) 0.6827(4) 0.4344(2) 0.0246(16) Uani 0.5 1 d D . P B -1
O2 O 0.4256(6) 0.8191(4) 0.46315(19) 0.0276(16) Uani 0.5 1 d D . P B -1
N6 N 0.5074(7) 0.8101(5) 0.3983(2) 0.0261(19) Uani 0.5 1 d . . P B -1
S2 S 0.5714(2) 0.7636(2) 0.36436(6) 0.0218(10) Uani 0.5 1 d D . P B -1
O3 O 0.5303(8) 0.6820(4) 0.3565(3) 0.041(2) Uani 0.5 1 d D . P B -1
O4 O 0.5899(9) 0.8193(4) 0.3330(2) 0.044(2) Uani 0.5 1 d D . P B -1
C28 C 0.7194(9) 0.7533(9) 0.3844(2) 0.041(3) Uani 0.5 1 d D . P B -1
F4 F 0.7674(7) 0.6799(6) 0.3914(3) 0.078(3) Uani 0.5 1 d D . P B -1
F5 F 0.7167(8) 0.7929(5) 0.4177(2) 0.076(3) Uani 0.5 1 d D . P B -1
F6 F 0.7908(6) 0.7943(5) 0.3600(2) 0.068(2) Uani 0.5 1 d D . P B -1
C26 C 0.9444(14) 0.9212(10) 0.4343(4) 0.025(4) Uani 0.5 1 d . . P C -1
F7 F 0.8436(6) 0.9535(4) 0.4209(2) 0.054(2) Uani 0.5 1 d . . P C -1
F8 F 1.0058(8) 0.8944(5) 0.4034(3) 0.039(2) Uani 0.5 1 d . . P C -1
F9 F 0.9192(8) 0.8574(5) 0.4559(2) 0.047(2) Uani 0.5 1 d . . P C -1
S3 S 1.0307(4) 0.9990(2) 0.45984(11) 0.0214(7) Uani 0.5 1 d . . P C -1
O5 O 1.1311(7) 0.9544(4) 0.47498(19) 0.0274(16) Uani 0.5 1 d . . P C -1
O6 O 1.0519(7) 1.0614(4) 0.4316(2) 0.0335(17) Uani 0.5 1 d . . P C -1
N4 N 0.9372(7) 1.0333(5) 0.4896(2) 0.0255(18) Uani 0.5 1 d . . P C -1
S4 S 0.9231(4) 1.0030(2) 0.53307(11) 0.0233(8) Uani 0.5 1 d . . P C -1
O7 O 0.9676(6) 0.9215(4) 0.5414(2) 0.0288(16) Uani 0.5 1 d . . P C -1
O8 O 0.8062(7) 1.0254(4) 0.5463(2) 0.0329(17) Uani 0.5 1 d . . P C -1
C27 C 1.0227(12) 1.0719(9) 0.5590(4) 0.032(5) Uani 0.5 1 d D . P C -1
F10 F 1.1358(5) 1.0603(4) 0.54885(19) 0.0357(14) Uani 0.5 1 d D . P C -1
F11 F 1.0168(9) 1.0593(7) 0.5970(2) 0.057(3) Uani 0.5 1 d D . P C -1
F12 F 0.9988(7) 1.1510(4) 0.5523(2) 0.049(2) Uani 0.5 1 d D . P C -1
O9 O 0.6830(8) 0.7698(4) 0.5739(2) 0.046(3) Uani 0.5 1 d D . P D -1
C30 C 0.7014(15) 0.6901(6) 0.5578(3) 0.039(4) Uani 0.5 1 d D . P D -1
H30A H 0.641433 0.650580 0.567825 0.046 Uiso 0.5 1 calc R U P D -1
H30B H 0.782418 0.669393 0.564194 0.046 Uiso 0.5 1 calc R U P D -1
C31 C 0.6880(14) 0.7000(9) 0.5149(3) 0.037(4) Uani 0.5 1 d D . P D -1
H31A H 0.603608 0.693245 0.506799 0.044 Uiso 0.5 1 calc R U P D -1
H31B H 0.738653 0.660103 0.500737 0.044 Uiso 0.5 1 calc R U P D -1
C32 C 0.7305(15) 0.7873(8) 0.5090(3) 0.036(4) Uani 0.5 1 d D . P D -1
H32A H 0.819055 0.790394 0.508600 0.043 Uiso 0.5 1 calc R U P D -1
H32B H 0.698395 0.810990 0.484859 0.043 Uiso 0.5 1 calc R U P D -1
C33 C 0.6802(14) 0.8302(7) 0.5437(3) 0.040(4) Uani 0.5 1 d D . P D -1
H33A H 0.729549 0.878839 0.550550 0.048 Uiso 0.5 1 calc R U P D -1
H33B H 0.597143 0.848764 0.538732 0.048 Uiso 0.5 1 calc R U P D -1
O10A O 0.9095(11) 0.3229(8) 0.7540(4) 0.054(2) Uiso 0.305(4) 1 d D U P E -1
C34A C 0.8951(12) 0.2469(11) 0.7332(5) 0.054(2) Uiso 0.305(4) 1 d D U P E -1
H34A H 0.852057 0.256397 0.708603 0.065 Uiso 0.305(4) 1 calc R U P E -1
H34B H 0.849766 0.206222 0.748661 0.065 Uiso 0.305(4) 1 calc R U P E -1
C35A C 1.0209(15) 0.2167(9) 0.7257(6) 0.054(2) Uiso 0.305(4) 1 d D U P E -1
H35A H 1.040952 0.169802 0.742757 0.065 Uiso 0.305(4) 1 calc R U P E -1
H35B H 1.030306 0.199078 0.698517 0.065 Uiso 0.305(4) 1 calc R U P E -1
C36A C 1.0990(12) 0.2900(10) 0.7343(6) 0.054(2) Uiso 0.305(4) 1 d D U P E -1
H36A H 1.145437 0.280814 0.758206 0.065 Uiso 0.305(4) 1 calc R U P E -1
H36B H 1.155520 0.300196 0.712818 0.065 Uiso 0.305(4) 1 calc R U P E -1
C37A C 1.0158(14) 0.3605(8) 0.7389(6) 0.054(2) Uiso 0.305(4) 1 d D U P E -1
H37A H 1.048443 0.401787 0.757144 0.065 Uiso 0.305(4) 1 calc R U P E -1
H37B H 0.999877 0.387625 0.713880 0.065 Uiso 0.305(4) 1 calc R U P E -1
O10B O 0.9859(14) 0.2385(17) 0.6881(4) 0.054(2) Uiso 0.195(4) 1 d D U P E -2
C35B C 0.908(2) 0.272(2) 0.7492(5) 0.054(2) Uiso 0.195(4) 1 d D U P E -2
H35C H 0.874520 0.225781 0.764099 0.065 Uiso 0.195(4) 1 calc R U P E -2
H35D H 0.876658 0.324788 0.759634 0.065 Uiso 0.195(4) 1 calc R U P E -2
C34B C 0.8800(15) 0.264(2) 0.7078(5) 0.054(2) Uiso 0.195(4) 1 d D U P E -2
H34C H 0.815739 0.222681 0.704102 0.065 Uiso 0.195(4) 1 calc R U P E -2
H34D H 0.851860 0.317566 0.697393 0.065 Uiso 0.195(4) 1 calc R U P E -2
C36B C 1.043(2) 0.2712(16) 0.7506(6) 0.054(2) Uiso 0.195(4) 1 d D U P E -2
H36C H 1.072947 0.248252 0.775198 0.065 Uiso 0.195(4) 1 calc R U P E -2
H36D H 1.077116 0.327070 0.746687 0.065 Uiso 0.195(4) 1 calc R U P E -2
C37B C 1.0714(19) 0.2147(16) 0.7170(6) 0.054(2) Uiso 0.195(4) 1 d D U P E -2
H37C H 1.154317 0.223367 0.707704 0.065 Uiso 0.195(4) 1 calc R U P E -2
H37D H 1.061199 0.156079 0.724246 0.065 Uiso 0.195(4) 1 calc R U P E -2

loop_
_atom_site_aniso_label
_atom_site_aniso_U_11
_atom_site_aniso_U_22
_atom_site_aniso_U_33
_atom_site_aniso_U_23
_atom_site_aniso_U_13
_atom_site_aniso_U_12
Au1 0.01091(15) 0.01240(11) 0.01894(12) 0.000 -0.00264(8) 0.000
Zn1 0.0107(4) 0.0114(3) 0.0191(3) 0.000 -0.0019(2) 0.000
Cl1 0.0217(10) 0.0250(7) 0.0229(7) 0.000 -0.0084(6) 0.000
P1 0.0159(8) 0.0141(5) 0.0199(5) -0.0017(4) -0.0030(4) 0.0012(4)
N1 0.012(3) 0.019(2) 0.019(2) 0.000 -0.0001(19) 0.000
C2 0.017(3) 0.022(2) 0.032(2) 0.0021(18) 0.0007(18) 0.0017(19)
C7 0.015(3) 0.0126(18) 0.025(2) -0.0003(15) 0.0027(17) 0.0021(16)
C6 0.023(3) 0.017(2) 0.030(2) 0.0016(17) -0.0069(19) -0.0003(18)
C5 0.030(4) 0.016(2) 0.046(3) 0.006(2) -0.008(2) 0.003(2)
C4 0.029(4) 0.033(3) 0.039(3) -0.003(2) -0.008(2) 0.016(2)
C3 0.019(3) 0.035(3) 0.041(3) 0.001(2) 0.001(2) 0.004(2)
C8 0.018(3) 0.037(3) 0.027(2) -0.007(2) 0.0031(18) -0.007(2)
C12 0.036(4) 0.019(2) 0.024(2) -0.0005(17) 0.002(2) -0.006(2)
C11 0.044(4) 0.023(2) 0.028(2) -0.0005(19) 0.010(2) 0.000(2)
C10 0.028(4) 0.035(3) 0.040(3) 0.008(2) 0.014(2) 0.002(2)
C9 0.021(4) 0.053(3) 0.038(3) -0.005(2) -0.002(2) -0.013(3)
C1 0.018(3) 0.0157(19) 0.017(2) -0.0019(15) -0.0041(16) 0.0015(17)
C18 0.017(4) 0.013(3) 0.018(3) 0.002(3) -0.003(3) 0.006(3)
C19 0.017(4) 0.015(3) 0.021(3) 0.004(3) -0.001(3) 0.003(3)
C20 0.007(4) 0.021(3) 0.029(3) -0.002(3) -0.002(3) -0.006(3)
N2A 0.011(3) 0.020(2) 0.024(2) 0.004(3) 0.0008(17) -0.006(3)
C21 0.008(3) 0.021(3) 0.027(2) 0.003(2) 0.000(2) -0.002(2)
C22 0.009(3) 0.025(3) 0.030(3) 0.002(2) 0.000(2) 0.000(2)
C23 0.011(3) 0.028(3) 0.030(2) 0.001(3) 0.002(2) 0.000(3)
C24 0.013(3) 0.022(3) 0.026(2) -0.001(3) 0.001(2) -0.002(3)
C25 0.015(3) 0.018(3) 0.024(2) 0.004(3) -0.002(2) -0.002(3)
N5A 0.011(3) 0.014(3) 0.015(3) -0.001(2) 0.001(2) 0.002(3)
C14A 0.015(3) 0.018(3) 0.016(3) 0.011(2) 0.006(3) 0.004(3)
C15A 0.016(4) 0.016(3) 0.021(3) 0.006(3) 0.001(3) 0.005(3)
C16A 0.014(4) 0.016(3) 0.021(3) 0.001(3) 0.000(3) 0.004(3)
C17A 0.013(3) 0.016(3) 0.021(3) 0.003(2) 0.000(3) 0.003(3)
N5B 0.010(3) 0.013(3) 0.019(3) 0.000(2) 0.003(3) 0.006(3)
C13B 0.007(3) 0.015(3) 0.020(3) 0.002(2) 0.005(2) 0.005(3)
C14B 0.007(4) 0.014(3) 0.016(3) 0.002(3) 0.005(3) 0.004(3)
C15B 0.011(3) 0.011(3) 0.016(3) 0.004(3) 0.002(3) 0.002(3)
C16B 0.011(4) 0.014(3) 0.016(3) 0.002(3) 0.004(3) 0.002(3)
C17B 0.012(3) 0.012(3) 0.014(3) 0.003(2) 0.007(2) 0.004(2)
C29 0.022(7) 0.047(6) 0.033(6) 0.008(4) 0.005(4) 0.005(5)
F1 0.038(5) 0.038(3) 0.049(4) 0.018(3) 0.008(3) 0.022(3)
F2 0.020(3) 0.033(9) 0.046(3) 0.006(3) 0.003(2) -0.005(3)
F3 0.035(4) 0.071(6) 0.039(3) -0.024(10) -0.009(2) -0.007(10)
S1 0.0161(14) 0.0069(14) 0.0274(10) 0.0005(7) 0.0011(8) -0.0012(7)
O1 0.023(5) 0.012(3) 0.039(4) 0.007(3) 0.002(3) -0.002(3)
O2 0.030(5) 0.022(3) 0.031(4) -0.006(3) 0.012(3) -0.012(3)
N6 0.025(6) 0.018(4) 0.035(5) -0.004(3) 0.007(3) 0.000(3)
S2 0.0219(13) 0.019(3) 0.0249(9) -0.0037(9) 0.0022(7) 0.0011(9)
O3 0.043(6) 0.031(4) 0.049(5) -0.021(4) 0.006(4) -0.008(4)
O4 0.067(7) 0.033(4) 0.032(4) 0.008(3) 0.014(4) 0.014(4)
C28 0.025(6) 0.047(6) 0.051(6) -0.023(14) 0.005(4) 0.004(16)
F4 0.042(6) 0.112(8) 0.080(7) 0.041(6) -0.009(5) 0.010(5)
F5 0.060(6) 0.122(7) 0.048(4) -0.017(4) -0.007(4) -0.040(5)
F6 0.031(5) 0.094(6) 0.078(5) 0.018(5) 0.012(4) -0.034(4)
C26 0.009(8) 0.035(7) 0.030(6) -0.011(5) -0.008(6) 0.010(6)
F7 0.024(5) 0.085(5) 0.052(4) -0.022(4) -0.016(3) 0.023(4)
F8 0.018(5) 0.051(5) 0.046(4) -0.013(4) -0.001(3) 0.006(4)
F9 0.042(6) 0.054(5) 0.044(4) -0.001(3) 0.001(4) -0.022(4)
S3 0.014(2) 0.0226(13) 0.0276(17) 0.0012(11) -0.0008(13) 0.0077(16)
O5 0.028(5) 0.023(3) 0.031(4) -0.007(3) -0.006(3) 0.008(3)
O6 0.038(5) 0.028(4) 0.035(4) 0.006(3) 0.008(3) 0.016(3)
N4 0.021(5) 0.030(4) 0.025(4) 0.001(3) -0.001(3) 0.019(4)
S4 0.013(2) 0.0305(15) 0.0261(17) 0.0017(12) -0.0011(13) 0.0056(17)
O7 0.014(4) 0.038(4) 0.035(4) 0.007(3) -0.001(3) 0.005(3)
O8 0.018(5) 0.052(4) 0.029(4) 0.003(3) 0.002(3) 0.011(3)
C27 0.005(9) 0.053(9) 0.038(9) 0.003(7) -0.006(6) -0.001(7)
F10 0.011(4) 0.049(4) 0.047(4) -0.011(3) 0.001(3) 0.000(3)
F11 0.039(6) 0.104(8) 0.029(4) 0.004(5) -0.004(3) -0.017(6)
F12 0.062(7) 0.027(3) 0.057(5) -0.012(3) -0.002(4) 0.010(4)
O9 0.064(6) 0.044(9) 0.030(4) -0.008(3) 0.008(3) 0.013(4)
C30 0.034(10) 0.047(10) 0.035(8) 0.013(7) 0.000(7) -0.013(7)
C31 0.036(11) 0.037(7) 0.037(8) -0.007(6) 0.003(6) 0.002(7)
C32 0.027(10) 0.054(8) 0.027(6) -0.007(5) 0.000(5) 0.010(6)
C33 0.028(9) 0.042(8) 0.051(10) -0.010(7) -0.005(7) 0.002(6)

loop_
_atom_type_symbol
_atom_type_description
_atom_type_scat_dispersion_real
_atom_type_scat_dispersion_imag
_atom_type_scat_source
C C 0.0033 0.0016 'International Tables Vol C Tables 4.2.6.8 and 6.1.1.4'
H H 0.0000 0.0000 'International Tables Vol C Tables 4.2.6.8 and 6.1.1.4'
N N 0.0061 0.0033 'International Tables Vol C Tables 4.2.6.8 and 6.1.1.4'
O O 0.0106 0.0060 'International Tables Vol C Tables 4.2.6.8 and 6.1.1.4'
F F 0.0171 0.0103 'International Tables Vol C Tables 4.2.6.8 and 6.1.1.4'
P P 0.1023 0.0942 'International Tables Vol C Tables 4.2.6.8 and 6.1.1.4'
S S 0.1246 0.1234 'International Tables Vol C Tables 4.2.6.8 and 6.1.1.4'
Cl Cl 0.1484 0.1585 'International Tables Vol C Tables 4.2.6.8 and 6.1.1.4'
Zn Zn 0.2839 1.4301 'International Tables Vol C Tables 4.2.6.8 and 6.1.1.4'
Au Au -2.0133 8.8022 'International Tables Vol C Tables 4.2.6.8 and 6.1.1.4'

loop_
_geom_angle_atom_site_label_1
_geom_angle_atom_site_label_2
_geom_angle_atom_site_label_3
_geom_angle
_geom_angle_site_symmetry_1
_geom_angle_site_symmetry_3
_geom_angle_publ_flag
P1 Au1 P1 163.26(6) . 7_575 ?
P1 Au1 Cl1 98.37(3) . . ?
P1 Au1 Cl1 98.37(3) 7_575 . ?
P1 Au1 Zn1 81.67(3) . . ?
P1 Au1 Zn1 81.67(3) 7_575 . ?
Cl1 Au1 Zn1 172.51(4) . . ?
N2A Zn1 N5B 111.4(4) . . ?
N2A Zn1 N5A 109.9(4) . . ?
N5B Zn1 N5A 129.42(17) . . ?
N2A Zn1 N1 81.53(18) . . ?
N5B Zn1 N1 79.8(3) . . ?
N5A Zn1 N1 78.8(3) . . ?
N2A Zn1 Au1 109.49(12) . . ?
N5B Zn1 Au1 96.1(3) . . ?
N5A Zn1 Au1 96.3(3) . . ?
N1 Zn1 Au1 168.96(14) . . ?
C13A P1 C1 105.3(4) . . ?
C13A P1 C7 100.9(4) . . ?
C1 P1 C7 108.6(2) . . ?
C13A P1 Au1 113.9(4) . . ?
C1 P1 Au1 115.77(14) . . ?
C7 P1 Au1 111.17(13) . . ?
C19 N1 C20 115.9(6) . . ?
C19 N1 C18 113.5(6) . . ?
C20 N1 C18 106.3(5) . . ?
C19 N1 Zn1 111.3(4) . . ?
C20 N1 Zn1 104.3(4) . . ?
C18 N1 Zn1 104.6(4) . . ?
C3 C2 C1 120.1(4) . . ?
C3 C2 H2 120.0 . . ?
C1 C2 H2 120.0 . . ?
C8 C7 C12 119.7(4) . . ?
C8 C7 P1 122.0(3) . . ?
C12 C7 P1 118.3(3) . . ?
C5 C6 C1 119.2(5) . . ?
C5 C6 H6 120.4 . . ?
C1 C6 H6 120.4 . . ?
C4 C5 C6 120.9(4) . . ?
C4 C5 H5 119.5 . . ?
C6 C5 H5 119.5 . . ?
C5 C4 C3 120.5(5) . . ?
C5 C4 H4 119.8 . . ?
C3 C4 H4 119.8 . . ?
C2 C3 C4 119.0(5) . . ?
C2 C3 H3 120.5 . . ?
C4 C3 H3 120.5 . . ?
C7 C8 C9 119.1(4) . . ?
C7 C8 H8 120.5 . . ?
C9 C8 H8 120.5 . . ?
C11 C12 C7 120.4(4) . . ?
C11 C12 H12 119.8 . . ?
C7 C12 H12 119.8 . . ?
C10 C11 C12 119.3(4) . . ?
C10 C11 H11 120.4 . . ?
C12 C11 H11 120.4 . . ?
C9 C10 C11 120.9(5) . . ?
C9 C10 H10 119.5 . . ?
C11 C10 H10 119.5 . . ?
C10 C9 C8 120.7(5) . . ?
C10 C9 H9 119.7 . . ?
C8 C9 H9 119.7 . . ?
C2 C1 C6 120.3(4) . . ?
C2 C1 P1 118.4(3) . . ?
C6 C1 P1 121.3(4) . . ?
C17A C18 N1 115.8(6) . . ?
C17A C18 H18A 108.3 . . ?
N1 C18 H18A 108.3 . . ?
C17A C18 H18B 108.3 . . ?
N1 C18 H18B 108.3 . . ?
H18A C18 H18B 107.4 . . ?
N1 C19 C17B 111.4(7) . . ?
N1 C19 H19A 109.3 . . ?
C17B C19 H19A 109.3 . . ?
N1 C19 H19B 109.3 . . ?
C17B C19 H19B 109.3 . . ?
H19A C19 H19B 108.0 . . ?
C21 C20 N1 112.0(6) . . ?
C21 C20 H20A 109.2 . . ?
N1 C20 H20A 109.2 . . ?
C21 C20 H20B 109.2 . . ?
N1 C20 H20B 109.2 . . ?
H20A C20 H20B 107.9 . . ?
C21 N2A C25 120.0 . . ?
C21 N2A Zn1 115.3(2) . . ?
C25 N2A Zn1 124.5(2) . . ?
N2A C21 C22 120.0 . . ?
N2A C21 C20 116.6(4) . . ?
C22 C21 C20 123.2(4) . . ?
C23 C22 C21 120.0 . . ?
C23 C22 H22 120.0 . . ?
C21 C22 H22 120.0 . . ?
C22 C23 C24 120.0 . . ?
C22 C23 H23 120.0 . . ?
C24 C23 H23 120.0 . . ?
C23 C24 C25 120.0 . . ?
C23 C24 H24 120.0 . . ?
C25 C24 H24 120.0 . . ?
C24 C25 N2A 120.0 . . ?
C24 C25 H25 120.0 . . ?
N2A C25 H25 120.0 . . ?
C13A N5A C17A 120.0 . . ?
C13A N5A Zn1 120.2(6) . . ?
C17A N5A Zn1 119.7(6) . . ?
N5A C13A C14A 120.0 . . ?
N5A C13A P1 116.1(7) . . ?
C14A C13A P1 123.8(6) . . ?
C15A C14A C13A 120.0 . . ?
C15A C14A H14A 120.0 . . ?
C13A C14A H14A 120.0 . . ?
C14A C15A C16A 120.0 . . ?
C14A C15A H15A 120.0 . . ?
C16A C15A H15A 120.0 . . ?
C17A C16A C15A 120.0 . . ?
C17A C16A H16A 120.0 . . ?
C15A C16A H16A 120.0 . . ?
C16A C17A N5A 120.0 . . ?
C16A C17A C18 127.6(7) . . ?
N5A C17A C18 112.4(7) . . ?
C13B N5B C17B 120.0 . . ?
C13B N5B Zn1 125.2(6) . . ?
C17B N5B Zn1 114.1(6) . . ?
C14B C13B N5B 120.0 . . ?
C15B C14B C13B 120.0 . . ?
C15B C14B H14B 120.0 . . ?
C13B C14B H14B 120.0 . . ?
C14B C15B C16B 120.0 . . ?
C14B C15B H15B 120.0 . . ?
C16B C15B H15B 120.0 . . ?
C17B C16B C15B 120.0 . . ?
C17B C16B H16B 120.0 . . ?
C15B C16B H16B 120.0 . . ?
C16B C17B N5B 120.0 . . ?
C16B C17B C19 121.8(7) . . ?
N5B C17B C19 117.4(7) . . ?
F3 C29 F1 111.3(14) . . ?
F3 C29 F2 107.8(9) . . ?
F1 C29 F2 106.1(9) . . ?
F3 C29 S1 111.4(7) . . ?
F1 C29 S1 110.3(7) . . ?
F2 C29 S1 109.7(6) . . ?
O1 S1 O2 117.9(5) . . ?
O1 S1 N6 117.8(4) . . ?
O2 S1 N6 108.5(4) . . ?
O1 S1 C29 105.2(4) . . ?
O2 S1 C29 103.2(4) . . ?
N6 S1 C29 101.8(4) . . ?
S2 N6 S1 125.6(5) . . ?
O3 S2 O4 119.1(5) . . ?
O3 S2 N6 116.3(5) . . ?
O4 S2 N6 109.6(5) . . ?
O3 S2 C28 106.4(6) . . ?
O4 S2 C28 102.7(6) . . ?
N6 S2 C28 99.9(4) . . ?
F5 C28 F4 106.5(10) . . ?
F5 C28 F6 109.0(11) . . ?
F4 C28 F6 108.5(9) . . ?
F5 C28 S2 105.8(7) . . ?
F4 C28 S2 121.7(9) . . ?
F6 C28 S2 104.9(7) . . ?
F9 C26 F7 109.3(13) . . ?
F9 C26 F8 108.1(12) . . ?
F7 C26 F8 106.4(11) . . ?
F9 C26 S3 112.6(10) . . ?
F7 C26 S3 110.3(10) . . ?
F8 C26 S3 110.0(11) . . ?
O6 S3 O5 118.6(5) . . ?
O6 S3 N4 108.1(4) . . ?
O5 S3 N4 117.2(5) . . ?
O6 S3 C26 104.1(7) . . ?
O5 S3 C26 104.2(6) . . ?
N4 S3 C26 102.3(6) . . ?
S3 N4 S4 125.4(5) . . ?
O8 S4 O7 118.9(5) . . ?
O8 S4 N4 108.4(5) . . ?
O7 S4 N4 116.0(5) . . ?
O8 S4 C27 104.1(6) . . ?
O7 S4 C27 104.7(5) . . ?
N4 S4 C27 102.6(6) . . ?
F10 C27 F12 106.3(11) . . ?
F10 C27 F11 106.7(10) . . ?
F12 C27 F11 108.1(12) . . ?
F10 C27 S4 111.4(10) . . ?
F12 C27 S4 112.5(8) . . ?
F11 C27 S4 111.4(10) . . ?
C30 O9 C33 109.6(6) . . ?
O9 C30 C31 106.1(7) . . ?
O9 C30 H30A 110.5 . . ?
C31 C30 H30A 110.5 . . ?
O9 C30 H30B 110.5 . . ?
C31 C30 H30B 110.5 . . ?
H30A C30 H30B 108.7 . . ?
C30 C31 C32 101.7(9) . . ?
C30 C31 H31A 111.4 . . ?
C32 C31 H31A 111.4 . . ?
C30 C31 H31B 111.4 . . ?
C32 C31 H31B 111.4 . . ?
H31A C31 H31B 109.3 . . ?
C33 C32 C31 102.1(9) . . ?
C33 C32 H32A 111.4 . . ?
C31 C32 H32A 111.4 . . ?
C33 C32 H32B 111.4 . . ?
C31 C32 H32B 111.4 . . ?
H32A C32 H32B 109.2 . . ?
O9 C33 C32 105.1(8) . . ?
O9 C33 H33A 110.7 . . ?
C32 C33 H33A 110.7 . . ?
O9 C33 H33B 110.7 . . ?
C32 C33 H33B 110.7 . . ?
H33A C33 H33B 108.8 . . ?
C37A O10A C34A 105.9(9) . . ?
O10A C34A C35A 105.0(8) . . ?
O10A C34A H34A 110.7 . . ?
C35A C34A H34A 110.7 . . ?
O10A C34A H34B 110.7 . . ?
C35A C34A H34B 110.7 . . ?
H34A C34A H34B 108.8 . . ?
C36A C35A C34A 104.5(8) . . ?
C36A C35A H35A 110.8 . . ?
C34A C35A H35A 110.8 . . ?
C36A C35A H35B 110.8 . . ?
C34A C35A H35B 110.8 . . ?
H35A C35A H35B 108.9 . . ?
C37A C36A C35A 105.4(9) . . ?
C37A C36A H36A 110.7 . . ?
C35A C36A H36A 110.7 . . ?
C37A C36A H36B 110.7 . . ?
C35A C36A H36B 110.7 . . ?
H36A C36A H36B 108.8 . . ?
O10A C37A C36A 103.4(9) . . ?
O10A C37A H37A 111.1 . . ?
C36A C37A H37A 111.1 . . ?
O10A C37A H37B 111.1 . . ?
C36A C37A H37B 111.1 . . ?
H37A C37A H37B 109.0 . . ?
C34B O10B C37B 107.3(10) . . ?
C34B C35B C36B 104.2(9) . . ?
C34B C35B H35C 110.9 . . ?
C36B C35B H35C 110.9 . . ?
C34B C35B H35D 110.9 . . ?
C36B C35B H35D 110.9 . . ?
H35C C35B H35D 108.9 . . ?
O10B C34B C35B 108.2(9) . . ?
O10B C34B H34C 110.1 . . ?
C35B C34B H34C 110.1 . . ?
O10B C34B H34D 110.1 . . ?
C35B C34B H34D 110.1 . . ?
H34C C34B H34D 108.4 . . ?
C35B C36B C37B 101.0(10) . . ?
C35B C36B H36C 111.6 . . ?
C37B C36B H36C 111.6 . . ?
C35B C36B H36D 111.6 . . ?
C37B C36B H36D 111.6 . . ?
H36C C36B H36D 109.4 . . ?
O10B C37B C36B 103.6(10) . . ?
O10B C37B H37C 111.0 . . ?
C36B C37B H37C 111.0 . . ?
O10B C37B H37D 111.0 . . ?
C36B C37B H37D 111.0 . . ?
H37C C37B H37D 109.0 . . ?

loop_
_geom_bond_atom_site_label_1
_geom_bond_atom_site_label_2
_geom_bond_distance
_geom_bond_site_symmetry_2
_geom_bond_publ_flag
Au1 P1 2.3185(12) . ?
Au1 P1 2.3186(12) 7_575 ?
Au1 Cl1 2.4974(15) . ?
Au1 Zn1 2.6082(7) . ?
Zn1 N2A 2.022(3) . ?
Zn1 N5B 2.030(8) . ?
Zn1 N5A 2.078(8) . ?
Zn1 N1 2.218(5) . ?
P1 C13A 1.781(8) . ?
P1 C1 1.808(5) . ?
P1 C7 1.808(4) . ?
N1 C19 1.378(8) . ?
N1 C20 1.509(9) . ?
N1 C18 1.550(9) . ?
C2 C3 1.387(7) . ?
C2 C1 1.391(6) . ?
C2 H2 0.9500 . ?
C7 C8 1.388(6) . ?
C7 C12 1.397(6) . ?
C6 C5 1.381(6) . ?
C6 C1 1.397(6) . ?
C6 H6 0.9500 . ?
C5 C4 1.366(7) . ?
C5 H5 0.9500 . ?
C4 C3 1.406(7) . ?
C4 H4 0.9500 . ?
C3 H3 0.9500 . ?
C8 C9 1.392(7) . ?
C8 H8 0.9500 . ?
C12 C11 1.386(6) . ?
C12 H12 0.9500 . ?
C11 C10 1.376(7) . ?
C11 H11 0.9500 . ?
C10 C9 1.369(7) . ?
C10 H10 0.9500 . ?
C9 H9 0.9500 . ?
C18 C17A 1.455(11) . ?
C18 H18A 0.9900 . ?
C18 H18B 0.9900 . ?
C19 C17B 1.516(12) . ?
C19 H19A 0.9900 . ?
C19 H19B 0.9900 . ?
C20 C21 1.488(9) . ?
C20 H20A 0.9900 . ?
C20 H20B 0.9900 . ?
N2A C21 1.3900 . ?
N2A C25 1.3900 . ?
C21 C22 1.3900 . ?
C22 C23 1.3900 . ?
C22 H22 0.9500 . ?
C23 C24 1.3900 . ?
C23 H23 0.9500 . ?
C24 C25 1.3900 . ?
C24 H24 0.9500 . ?
C25 H25 0.9500 . ?
N5A C13A 1.3900 . ?
N5A C17A 1.3900 . ?
C13A C14A 1.3900 . ?
C14A C15A 1.3900 . ?
C14A H14A 0.9500 . ?
C15A C16A 1.3900 . ?
C15A H15A 0.9500 . ?
C16A C17A 1.3900 . ?
C16A H16A 0.9500 . ?
N5B C13B 1.3900 . ?
N5B C17B 1.3900 . ?
C13B C14B 1.3900 . ?
C14B C15B 1.3900 . ?
C14B H14B 0.9500 . ?
C15B C16B 1.3900 . ?
C15B H15B 0.9500 . ?
C16B C17B 1.3900 . ?
C16B H16B 0.9500 . ?
C29 F3 1.331(12) . ?
C29 F1 1.332(9) . ?
C29 F2 1.335(9) . ?
C29 S1 1.816(11) . ?
S1 O1 1.412(7) . ?
S1 O2 1.418(6) . ?
S1 N6 1.577(8) . ?
N6 S2 1.570(8) . ?
S2 O3 1.426(7) . ?
S2 O4 1.428(7) . ?
S2 C28 1.801(10) . ?
C28 F5 1.321(10) . ?
C28 F4 1.327(12) . ?
C28 F6 1.340(11) . ?
C26 F9 1.307(18) . ?
C26 F7 1.325(16) . ?
C26 F8 1.344(17) . ?
C26 S3 1.816(16) . ?
S3 O6 1.429(8) . ?
S3 O5 1.433(7) . ?
S3 N4 1.571(8) . ?
N4 S4 1.594(8) . ?
S4 O8 1.431(8) . ?
S4 O7 1.439(8) . ?
S4 C27 1.815(16) . ?
C27 F10 1.324(12) . ?
C27 F12 1.329(13) . ?
C27 F11 1.334(12) . ?
O9 C30 1.423(9) . ?
O9 C33 1.434(8) . ?
C30 C31 1.502(9) . ?
C30 H30A 0.9900 . ?
C30 H30B 0.9900 . ?
C31 C32 1.506(9) . ?
C31 H31A 0.9900 . ?
C31 H31B 0.9900 . ?
C32 C33 1.497(9) . ?
C32 H32A 0.9900 . ?
C32 H32B 0.9900 . ?
C33 H33A 0.9900 . ?
C33 H33B 0.9900 . ?
O10A C37A 1.433(9) . ?
O10A C34A 1.436(10) . ?
C34A C35A 1.510(9) . ?
C34A H34A 0.9900 . ?
C34A H34B 0.9900 . ?
C35A C36A 1.502(9) . ?
C35A H35A 0.9900 . ?
C35A H35B 0.9900 . ?
C36A C37A 1.481(9) . ?
C36A H36A 0.9900 . ?
C36A H36B 0.9900 . ?
C37A H37A 0.9900 . ?
C37A H37B 0.9900 . ?
O10B C34B 1.427(9) . ?
O10B C37B 1.435(10) . ?
C35B C34B 1.477(9) . ?
C35B C36B 1.505(10) . ?
C35B H35C 0.9900 . ?
C35B H35D 0.9900 . ?
C34B H34C 0.9900 . ?
C34B H34D 0.9900 . ?
C36B C37B 1.515(10) . ?
C36B H36C 0.9900 . ?
C36B H36D 0.9900 . ?
C37B H37C 0.9900 . ?
C37B H37D 0.9900 . ?
